data_4335273
loop_
_publ_author_name
'Yulia Visitaev'
'Israel Goldberg'
'Arkadi Vigalok'

_publ_section_title
;
 Organopalladium Complexes of Oxacalixarenes: Selecting the Lid for the
 Three-Dimensional Scaffold
;
_journal_name_full 'Inorganic Chemistry'
_journal_page_first 6779
_journal_page_last 6781
_journal_paper_doi 10.1021/ic400925y
_journal_volume 52
_journal_year 2013
_chemical_formula_moiety 'C37 H35 N8 O15 Pd, B F4, 2(C3 H6 O)'
_chemical_formula_sum 'C43 H47 B F4 N8 O17 Pd'
_chemical_formula_weight 1141.10
_chemical_name_systematic
; 
 ? 
;
_space_group_IT_number 14
_symmetry_cell_setting monoclinic
_symmetry_space_group_name_Hall '-P 2yn'
_symmetry_space_group_name_H-M 'P 1 21/n 1'
_atom_sites_solution_hydrogens geom
_atom_sites_solution_primary direct
_atom_sites_solution_secondary difmap
_audit_creation_method SHELXL-97
_cell_angle_alpha 90.00
_cell_angle_beta 97.0868(18)
_cell_angle_gamma 90.00
_cell_formula_units_Z 4
_cell_length_a 11.4630(3)
_cell_length_b 15.9269(5)
_cell_length_c 27.2301(7)
_cell_measurement_reflns_used 9315
_cell_measurement_temperature 110(2)
_cell_measurement_theta_max 27.88
_cell_measurement_theta_min 2.41
_cell_volume 4933.4(2)
_computing_cell_refinement Denzo
_computing_data_collection 'Collect, Nonius B.V.'
_computing_data_reduction 'Denzo & Scalepack'
_computing_structure_refinement 'SHELXL-97 (Sheldrick, 1997)'
_computing_structure_solution SIR-97
_diffrn_ambient_temperature 110(2)
_diffrn_detector_area_resol_mean 12.8
_diffrn_measured_fraction_theta_full 0.996
_diffrn_measured_fraction_theta_max 0.996
_diffrn_measurement_device_type 'Nonius KappaCCD'
_diffrn_measurement_method '1 deg. \w scans'
_diffrn_radiation_monochromator graphite
_diffrn_radiation_source 'fine-focus sealed tube'
_diffrn_radiation_type MoK\a
_diffrn_radiation_wavelength 0.71073
_diffrn_reflns_av_R_equivalents 0.0770
_diffrn_reflns_av_sigmaI/netI 0.0683
_diffrn_reflns_limit_h_max 13
_diffrn_reflns_limit_h_min 0
_diffrn_reflns_limit_k_max 19
_diffrn_reflns_limit_k_min 0
_diffrn_reflns_limit_l_max 32
_diffrn_reflns_limit_l_min -32
_diffrn_reflns_number 32242
_diffrn_reflns_theta_full 25.10
_diffrn_reflns_theta_max 25.10
_diffrn_reflns_theta_min 2.54
_diffrn_standards_number 0
_exptl_absorpt_coefficient_mu 0.471
_exptl_absorpt_correction_T_max 0.9544
_exptl_absorpt_correction_T_min 0.8526
_exptl_absorpt_correction_type multi-scan
_exptl_absorpt_process_details 'Blessing, 1995'
_exptl_crystal_colour colorless
_exptl_crystal_density_diffrn 1.536
_exptl_crystal_description plate
_exptl_crystal_F_000 2336
_exptl_crystal_size_max 0.35
_exptl_crystal_size_mid 0.25
_exptl_crystal_size_min 0.10
_refine_diff_density_max 0.443
_refine_diff_density_min -0.660
_refine_diff_density_rms 0.087
_refine_ls_extinction_method none
_refine_ls_goodness_of_fit_ref 1.054
_refine_ls_hydrogen_treatment constr
_refine_ls_matrix_type full
_refine_ls_number_parameters 679
_refine_ls_number_reflns 8746
_refine_ls_number_restraints 0
_refine_ls_restrained_S_all 1.054
_refine_ls_R_factor_all 0.0896
_refine_ls_R_factor_gt 0.0603
_refine_ls_shift/su_max 0.026
_refine_ls_shift/su_mean 0.000
_refine_ls_structure_factor_coef Fsqd
_refine_ls_weighting_details 'calc w=1/[\s^2^(Fo^2^)+(0.0798P)^2^+5.9026P] where P=(Fo^2^+2Fc^2^)/3'
_refine_ls_weighting_scheme calc
_refine_ls_wR_factor_gt 0.1350
_refine_ls_wR_factor_ref 0.1489
_reflns_number_gt 6744
_reflns_number_total 8746
_reflns_threshold_expression >2sigma(I)
_cod_data_source_file ic400925y_si_002_04.cif
_cod_data_source_block ar68
_cod_original_sg_symbol_H-M 'P 21/n'
_cod_database_code 4335273

loop_
_symmetry_equiv_pos_as_xyz
'x, y, z'
'-x+1/2, y+1/2, -z+1/2'
'-x, -y, -z'
'x-1/2, -y-1/2, z-1/2'

loop_
_atom_site_label
_atom_site_type_symbol
_atom_site_fract_x
_atom_site_fract_y
_atom_site_fract_z
_atom_site_U_iso_or_equiv
_atom_site_adp_type
_atom_site_occupancy
_atom_site_symmetry_multiplicity
_atom_site_calc_flag
_atom_site_refinement_flags
Pd1 Pd 0.48780(3) 0.22571(2) 0.297321(12) 0.01875(13) Uani 1 1 d .
N2 N 0.6411(3) 0.2899(2) 0.31557(13) 0.0213(9) Uani 1 1 d .
C3 C 0.6380(4) 0.3733(3) 0.32372(15) 0.0224(10) Uani 1 1 d .
H3 H 0.5642 0.4007 0.3232 0.027 Uiso 1 1 calc R
C4 C 0.7398(4) 0.4194(3) 0.33280(16) 0.0259(11) Uani 1 1 d .
H4 H 0.7337 0.4783 0.3373 0.031 Uiso 1 1 calc R
N5 N 0.8470(4) 0.3854(3) 0.33555(14) 0.0276(9) Uani 1 1 d .
C6 C 0.8487(4) 0.3034(3) 0.32693(17) 0.0253(11) Uani 1 1 d .
H6 H 0.9229 0.2764 0.3278 0.030 Uiso 1 1 calc R
C7 C 0.7487(4) 0.2553(3) 0.31676(17) 0.0242(11) Uani 1 1 d .
H7 H 0.7557 0.1969 0.3105 0.029 Uiso 1 1 calc R
C8 C 0.4699(4) 0.1909(3) 0.36704(15) 0.0190(10) Uani 1 1 d .
C9 C 0.4940(4) 0.1099(3) 0.38457(15) 0.0189(10) Uani 1 1 d .
C10 C 0.4499(4) 0.0743(3) 0.42420(16) 0.0214(10) Uani 1 1 d .
H10 H 0.4664 0.0174 0.4330 0.026 Uiso 1 1 calc R
C11 C 0.3805(4) 0.1234(3) 0.45132(16) 0.0216(10) Uani 1 1 d .
C12 C 0.3623(4) 0.2078(3) 0.43906(16) 0.0196(10) Uani 1 1 d .
H12 H 0.3194 0.2434 0.4583 0.024 Uiso 1 1 calc R
C13 C 0.4089(4) 0.2384(3) 0.39790(15) 0.0175(10) Uani 1 1 d .
C14 C 0.3233(4) 0.0823(3) 0.49157(17) 0.0249(11) Uani 1 1 d .
O15 O 0.3342(3) 0.0099(2) 0.50293(12) 0.0332(8) Uani 1 1 d .
O16 O 0.2554(3) 0.1371(2) 0.51239(12) 0.0329(9) Uani 1 1 d .
C17 C 0.1851(5) 0.1013(3) 0.54839(19) 0.0386(14) Uani 1 1 d .
H17A H 0.2361 0.0706 0.5744 0.046 Uiso 1 1 calc R
H17B H 0.1262 0.0617 0.5320 0.046 Uiso 1 1 calc R
C18 C 0.1263(5) 0.1722(4) 0.5702(2) 0.0470(15) Uani 1 1 d .
H18A H 0.1857 0.2103 0.5868 0.070 Uiso 1 1 calc R
H18B H 0.0768 0.1507 0.5942 0.070 Uiso 1 1 calc R
H18C H 0.0774 0.2026 0.5439 0.070 Uiso 1 1 calc R
O19 O 0.3826(3) 0.32293(18) 0.38426(11) 0.0209(7) Uani 1 1 d .
C20 C 0.4547(4) 0.3821(3) 0.40632(16) 0.0204(10) Uani 1 1 d .
C21 C 0.5459(4) 0.3656(3) 0.44387(16) 0.0213(10) Uani 1 1 d .
H21 H 0.5601 0.3091 0.4541 0.026 Uiso 1 1 calc R
C22 C 0.6162(4) 0.4278(3) 0.46674(16) 0.0213(10) Uani 1 1 d .
C23 C 0.5950(4) 0.5114(3) 0.45082(17) 0.0253(11) Uani 1 1 d .
C24 C 0.5067(4) 0.5288(3) 0.41312(17) 0.0248(11) Uani 1 1 d .
H24 H 0.4940 0.5850 0.4020 0.030 Uiso 1 1 calc R
C25 C 0.4367(4) 0.4654(3) 0.39140(16) 0.0215(10) Uani 1 1 d .
N26 N 0.6614(4) 0.5832(3) 0.47282(16) 0.0318(10) Uani 1 1 d .
O27 O 0.7080(3) 0.5773(2) 0.51556(13) 0.0348(8) Uani 1 1 d .
O28 O 0.6646(4) 0.6464(2) 0.44777(15) 0.0552(12) Uani 1 1 d .
N29 N 0.3410(3) 0.4867(2) 0.35246(14) 0.0257(9) Uani 1 1 d .
O30 O 0.3242(3) 0.4413(2) 0.31619(12) 0.0361(9) Uani 1 1 d .
O31 O 0.2836(3) 0.5509(2) 0.35863(12) 0.0307(8) Uani 1 1 d .
O32 O 0.7047(3) 0.41142(19) 0.50364(11) 0.0255(7) Uani 1 1 d .
C33 C 0.7344(4) 0.3268(3) 0.51370(16) 0.0237(11) Uani 1 1 d .
C34 C 0.7024(4) 0.2900(3) 0.55558(16) 0.0248(11) Uani 1 1 d .
H34 H 0.6584 0.3208 0.5768 0.030 Uiso 1 1 calc R
C35 C 0.7345(4) 0.2077(3) 0.56689(17) 0.0293(12) Uani 1 1 d .
H35 H 0.7118 0.1818 0.5957 0.035 Uiso 1 1 calc R
C36 C 0.8001(4) 0.1632(3) 0.53604(17) 0.0260(11) Uani 1 1 d .
H36 H 0.8224 0.1067 0.5435 0.031 Uiso 1 1 calc R
C37 C 0.8319(4) 0.2016(3) 0.49498(17) 0.0241(11) Uani 1 1 d .
C38 C 0.8012(4) 0.2844(3) 0.48223(16) 0.0234(11) Uani 1 1 d .
O39 O 0.8335(3) 0.3176(2) 0.44026(12) 0.0332(8) Uani 1 1 d .
H39 H 0.8601 0.3741 0.4395 0.040 Uiso 1 1 calc R
O40 O 0.9048(3) 0.1590(2) 0.46485(11) 0.0280(8) Uani 1 1 d .
C41 C 0.8524(4) 0.1218(3) 0.42279(16) 0.0220(10) Uani 1 1 d .
C42 C 0.9252(4) 0.0877(3) 0.39039(16) 0.0230(10) Uani 1 1 d .
C43 C 0.8800(4) 0.0434(3) 0.34912(17) 0.0266(11) Uani 1 1 d .
H43 H 0.9308 0.0178 0.3285 0.032 Uiso 1 1 calc R
C44 C 0.7596(4) 0.0367(3) 0.33814(16) 0.0203(10) Uani 1 1 d .
C45 C 0.6840(4) 0.0715(3) 0.36928(16) 0.0194(10) Uani 1 1 d .
C46 C 0.7316(4) 0.1125(3) 0.41186(16) 0.0209(10) Uani 1 1 d .
H46 H 0.6811 0.1345 0.4339 0.025 Uiso 1 1 calc R
N47 N 1.0531(4) 0.0994(3) 0.39964(16) 0.0357(11) Uani 1 1 d .
O48 O 1.0899(3) 0.1710(3) 0.40760(16) 0.0558(12) Uani 1 1 d .
O49 O 1.1148(3) 0.0385(3) 0.39653(18) 0.0608(12) Uani 1 1 d .
N50 N 0.7133(4) -0.0048(3) 0.29217(14) 0.0257(9) Uani 1 1 d .
O51 O 0.7530(3) -0.0740(2) 0.28346(12) 0.0321(8) Uani 1 1 d .
O52 O 0.6372(3) 0.0326(2) 0.26433(12) 0.0339(8) Uani 1 1 d .
O53 O 0.5664(3) 0.05868(18) 0.35776(11) 0.0208(7) Uani 1 1 d .
N54 N 0.4893(4) 0.2554(2) 0.22038(14) 0.0244(9) Uani 1 1 d .
C55 C 0.3938(4) 0.2028(3) 0.19474(17) 0.0285(12) Uani 1 1 d .
H55A H 0.4226 0.1447 0.1913 0.034 Uiso 1 1 calc R
H55B H 0.3694 0.2254 0.1612 0.034 Uiso 1 1 calc R
C56 C 0.2908(4) 0.2022(3) 0.22382(17) 0.0264(11) Uani 1 1 d .
H56A H 0.2268 0.1675 0.2065 0.032 Uiso 1 1 calc R
H56B H 0.2609 0.2601 0.2266 0.032 Uiso 1 1 calc R
N57 N 0.3276(3) 0.1669(2) 0.27461(13) 0.0241(9) Uani 1 1 d .
C58 C 0.4633(5) 0.3460(3) 0.21102(18) 0.0297(12) Uani 1 1 d .
H58A H 0.5257 0.3801 0.2290 0.045 Uiso 1 1 calc R
H58B H 0.3879 0.3601 0.2224 0.045 Uiso 1 1 calc R
H58C H 0.4591 0.3574 0.1755 0.045 Uiso 1 1 calc R
C59 C 0.6012(4) 0.2339(3) 0.20174(18) 0.0294(12) Uani 1 1 d .
H59A H 0.6217 0.1755 0.2102 0.044 Uiso 1 1 calc R
H59B H 0.6635 0.2711 0.2170 0.044 Uiso 1 1 calc R
H59C H 0.5925 0.2409 0.1657 0.044 Uiso 1 1 calc R
C60 C 0.2301(4) 0.1856(4) 0.30488(18) 0.0319(12) Uani 1 1 d .
H60A H 0.1551 0.1673 0.2869 0.048 Uiso 1 1 calc R
H60B H 0.2273 0.2462 0.3111 0.048 Uiso 1 1 calc R
H60C H 0.2442 0.1557 0.3365 0.048 Uiso 1 1 calc R
C61 C 0.3395(5) 0.0741(3) 0.27155(19) 0.0322(12) Uani 1 1 d .
H61A H 0.2667 0.0503 0.2545 0.048 Uiso 1 1 calc R
H61B H 0.3545 0.0507 0.3050 0.048 Uiso 1 1 calc R
H61C H 0.4051 0.0603 0.2531 0.048 Uiso 1 1 calc R
B62 B 0.9292(5) 0.1104(4) 0.2189(2) 0.0315(14) Uani 1 1 d .
F63 F 0.8241(3) 0.1184(2) 0.18824(15) 0.0604(10) Uani 1 1 d .
F64 F 0.9310(3) 0.1622(2) 0.25959(12) 0.0543(9) Uani 1 1 d .
F65 F 1.0199(3) 0.1323(2) 0.19264(12) 0.0561(10) Uani 1 1 d .
F66 F 0.9437(4) 0.0289(2) 0.23533(13) 0.0623(10) Uani 1 1 d .
C67 C 0.5448(5) 0.0139(4) 0.0720(2) 0.0483(16) Uani 1 1 d .
O68 O 0.6330(3) -0.0178(2) 0.05834(14) 0.0446(10) Uani 1 1 d .
C69 C 0.5399(8) 0.1077(5) 0.0770(4) 0.078(4) Uani 1 1 d .
H69A H 0.5940 0.1255 0.1058 0.119 Uiso 1 1 calc R
H69B H 0.4597 0.1248 0.0813 0.119 Uiso 1 1 calc R
H69C H 0.5630 0.1340 0.0471 0.119 Uiso 1 1 calc R
C70 C 0.4451(5) -0.0365(5) 0.0827(3) 0.068(2) Uani 1 1 d .
H70A H 0.4629 -0.0961 0.0788 0.101 Uiso 1 1 calc R
H70B H 0.3756 -0.0213 0.0598 0.101 Uiso 1 1 calc R
H70C H 0.4298 -0.0260 0.1168 0.101 Uiso 1 1 calc R
C71 C 0.0581(5) 0.3578(3) 0.1816(2) 0.0376(13) Uani 1 1 d .
O72 O 0.1527(4) 0.3795(3) 0.16901(15) 0.0514(11) Uani 1 1 d .
C73 C 0.0416(5) 0.3566(4) 0.2351(2) 0.0408(14) Uani 1 1 d .
H73A H 0.1132 0.3770 0.2549 0.061 Uiso 1 1 calc R
H73B H 0.0254 0.2991 0.2451 0.061 Uiso 1 1 calc R
H73C H -0.0246 0.3929 0.2406 0.061 Uiso 1 1 calc R
C74 C -0.0426(5) 0.3314(4) 0.1450(2) 0.0519(16) Uani 1 1 d .
H74A H -0.0237 0.3419 0.1114 0.078 Uiso 1 1 calc R
H74B H -0.1127 0.3635 0.1505 0.078 Uiso 1 1 calc R
H74C H -0.0576 0.2714 0.1490 0.078 Uiso 1 1 calc R

loop_
_atom_site_aniso_label
_atom_site_aniso_U_11
_atom_site_aniso_U_22
_atom_site_aniso_U_33
_atom_site_aniso_U_23
_atom_site_aniso_U_13
_atom_site_aniso_U_12
Pd1 0.0215(2) 0.0167(2) 0.01863(19) 0.00079(15) 0.00513(14) -0.00194(16)
N2 0.025(2) 0.024(2) 0.0156(19) 0.0020(16) 0.0056(16) 0.0039(18)
C3 0.029(3) 0.023(3) 0.016(2) 0.0005(19) 0.006(2) 0.001(2)
C4 0.030(3) 0.024(3) 0.024(3) 0.002(2) 0.004(2) -0.003(2)
N5 0.029(2) 0.027(2) 0.028(2) 0.0054(18) 0.0067(18) -0.003(2)
C6 0.023(3) 0.026(3) 0.027(3) 0.005(2) 0.004(2) 0.003(2)
C7 0.028(3) 0.021(2) 0.025(3) 0.007(2) 0.009(2) 0.005(2)
C8 0.018(2) 0.022(2) 0.017(2) -0.0010(19) 0.0005(18) -0.004(2)
C9 0.016(2) 0.020(2) 0.020(2) -0.0036(19) 0.0020(18) -0.004(2)
C10 0.020(2) 0.018(2) 0.025(2) 0.0013(19) -0.0026(19) -0.001(2)
C11 0.019(2) 0.025(3) 0.021(2) 0.000(2) 0.0034(19) -0.003(2)
C12 0.016(2) 0.025(3) 0.018(2) 0.0004(19) 0.0030(18) -0.001(2)
C13 0.016(2) 0.017(2) 0.019(2) 0.0009(18) 0.0008(18) -0.0015(19)
C14 0.021(3) 0.027(3) 0.026(3) 0.003(2) 0.003(2) -0.003(2)
O15 0.040(2) 0.024(2) 0.037(2) 0.0120(16) 0.0133(16) 0.0019(17)
O16 0.040(2) 0.033(2) 0.0298(19) 0.0109(15) 0.0216(16) 0.0076(17)
C17 0.052(4) 0.035(3) 0.033(3) 0.011(2) 0.019(3) 0.001(3)
C18 0.045(4) 0.058(4) 0.042(3) -0.002(3) 0.023(3) -0.003(3)
O19 0.0248(18) 0.0164(17) 0.0214(16) 0.0021(13) 0.0021(13) -0.0012(14)
C20 0.023(3) 0.022(3) 0.019(2) -0.0026(19) 0.010(2) 0.004(2)
C21 0.025(3) 0.017(2) 0.023(2) 0.0003(19) 0.006(2) 0.000(2)
C22 0.023(3) 0.021(2) 0.020(2) -0.0016(19) 0.006(2) -0.003(2)
C23 0.030(3) 0.021(3) 0.025(3) 0.000(2) 0.007(2) -0.003(2)
C24 0.033(3) 0.017(2) 0.026(3) 0.005(2) 0.011(2) 0.004(2)
C25 0.023(3) 0.020(2) 0.022(2) 0.0038(19) 0.004(2) 0.004(2)
N26 0.031(3) 0.026(2) 0.038(3) -0.001(2) 0.001(2) -0.002(2)
O27 0.038(2) 0.030(2) 0.036(2) -0.0084(16) 0.0002(17) -0.0017(17)
O28 0.079(3) 0.024(2) 0.057(3) 0.0085(19) -0.016(2) -0.021(2)
N29 0.030(2) 0.022(2) 0.026(2) 0.0067(18) 0.0067(18) 0.000(2)
O30 0.057(3) 0.0212(19) 0.0263(19) -0.0003(15) -0.0089(17) 0.0030(18)
O31 0.031(2) 0.0262(19) 0.036(2) 0.0063(15) 0.0085(16) 0.0095(17)
O32 0.0286(19) 0.0188(17) 0.0275(18) 0.0013(14) -0.0023(15) -0.0004(15)
C33 0.023(3) 0.022(3) 0.025(3) -0.001(2) -0.004(2) -0.003(2)
C34 0.029(3) 0.026(3) 0.020(2) -0.005(2) 0.004(2) 0.001(2)
C35 0.035(3) 0.033(3) 0.021(3) 0.005(2) 0.006(2) -0.001(2)
C36 0.028(3) 0.023(3) 0.026(3) 0.003(2) -0.002(2) 0.000(2)
C37 0.021(3) 0.027(3) 0.023(2) -0.002(2) -0.001(2) 0.002(2)
C38 0.023(3) 0.028(3) 0.018(2) 0.004(2) -0.0012(19) -0.005(2)
O39 0.041(2) 0.030(2) 0.0288(19) 0.0047(16) 0.0086(16) -0.0024(18)
O40 0.0221(18) 0.034(2) 0.0276(18) -0.0015(15) 0.0014(14) 0.0056(16)
C41 0.027(3) 0.018(2) 0.020(2) 0.0036(19) 0.000(2) -0.001(2)
C42 0.018(2) 0.027(3) 0.025(2) 0.002(2) 0.0029(19) 0.001(2)
C43 0.027(3) 0.023(3) 0.031(3) 0.002(2) 0.010(2) 0.009(2)
C44 0.025(3) 0.018(2) 0.018(2) 0.0002(19) 0.0038(19) -0.001(2)
C45 0.022(3) 0.014(2) 0.022(2) 0.0045(19) 0.0031(19) 0.000(2)
C46 0.025(3) 0.019(2) 0.020(2) 0.0010(19) 0.0077(19) 0.002(2)
N47 0.027(3) 0.046(3) 0.034(2) -0.002(2) 0.007(2) 0.006(3)
O48 0.032(2) 0.070(3) 0.067(3) -0.024(2) 0.013(2) -0.016(2)
O49 0.029(2) 0.061(3) 0.093(4) 0.008(3) 0.007(2) 0.015(2)
N50 0.028(2) 0.025(2) 0.026(2) -0.0027(18) 0.0096(19) -0.005(2)
O51 0.035(2) 0.0215(19) 0.041(2) -0.0121(16) 0.0112(16) 0.0027(16)
O52 0.035(2) 0.039(2) 0.0265(19) -0.0033(16) 0.0005(16) 0.0026(18)
O53 0.0192(17) 0.0195(17) 0.0245(17) -0.0032(13) 0.0055(13) -0.0011(14)
N54 0.029(2) 0.023(2) 0.023(2) 0.0016(17) 0.0085(17) 0.0011(18)
C55 0.033(3) 0.032(3) 0.021(2) 0.000(2) 0.001(2) -0.005(2)
C56 0.028(3) 0.027(3) 0.023(2) -0.001(2) -0.001(2) 0.000(2)
N57 0.025(2) 0.027(2) 0.020(2) 0.0012(17) 0.0014(17) -0.0036(18)
C58 0.040(3) 0.025(3) 0.025(3) 0.005(2) 0.005(2) 0.001(2)
C59 0.030(3) 0.035(3) 0.025(3) -0.002(2) 0.012(2) 0.000(2)
C60 0.020(3) 0.044(3) 0.032(3) -0.001(2) 0.008(2) -0.007(2)
C61 0.042(3) 0.019(3) 0.035(3) 0.002(2) 0.003(2) -0.005(2)
B62 0.024(3) 0.027(3) 0.045(4) -0.001(3) 0.010(3) 0.001(3)
F63 0.0322(19) 0.051(2) 0.095(3) -0.005(2) -0.0039(18) 0.0009(17)
F64 0.068(2) 0.042(2) 0.057(2) -0.0201(17) 0.0292(18) -0.0063(18)
F65 0.039(2) 0.084(3) 0.049(2) -0.0117(18) 0.0192(16) -0.0144(18)
F66 0.096(3) 0.0278(19) 0.060(2) -0.0022(16) -0.004(2) -0.0007(19)
C67 0.040(4) 0.066(4) 0.035(3) -0.012(3) -0.009(3) 0.018(3)
O68 0.049(2) 0.040(2) 0.046(2) -0.0049(18) 0.0125(19) 0.016(2)
C69 0.092(7) 0.068(6) 0.073(10) -0.025(6) 0.008(6) 0.013(5)
C70 0.035(4) 0.103(6) 0.061(4) -0.018(4) -0.006(3) 0.008(4)
C71 0.045(4) 0.025(3) 0.045(3) 0.001(2) 0.012(3) 0.010(3)
O72 0.051(3) 0.056(3) 0.051(2) -0.011(2) 0.021(2) -0.005(2)
C73 0.048(4) 0.036(3) 0.041(3) 0.007(3) 0.014(3) 0.012(3)
C74 0.055(4) 0.048(4) 0.051(4) -0.005(3) 0.001(3) 0.005(3)

loop_
_atom_type_symbol
_atom_type_description
_atom_type_scat_dispersion_real
_atom_type_scat_dispersion_imag
_atom_type_scat_source
C C 0.0033 0.0016 'International Tables Vol C Tables 4.2.6.8 and 6.1.1.4'
H H 0.0000 0.0000 'International Tables Vol C Tables 4.2.6.8 and 6.1.1.4'
B B 0.0013 0.0007 'International Tables Vol C Tables 4.2.6.8 and 6.1.1.4'
F F 0.0171 0.0103 'International Tables Vol C Tables 4.2.6.8 and 6.1.1.4'
N N 0.0061 0.0033 'International Tables Vol C Tables 4.2.6.8 and 6.1.1.4'
O O 0.0106 0.0060 'International Tables Vol C Tables 4.2.6.8 and 6.1.1.4'
Pd Pd -0.9988 1.0072 'International Tables Vol C Tables 4.2.6.8 and 6.1.1.4'

loop_
_geom_angle_atom_site_label_1
_geom_angle_atom_site_label_2
_geom_angle_atom_site_label_3
_geom_angle
C8 Pd1 N2 95.33(16)
C8 Pd1 N57 88.16(16)
N2 Pd1 N57 175.69(14)
C8 Pd1 N54 173.70(16)
N2 Pd1 N54 90.97(14)
N57 Pd1 N54 85.55(14)
C3 N2 C7 116.3(4)
C3 N2 Pd1 119.6(3)
C7 N2 Pd1 123.9(3)
N2 C3 C4 121.1(4)
N2 C3 H3 119.4
C4 C3 H3 119.4
N5 C4 C3 123.2(5)
N5 C4 H4 118.4
C3 C4 H4 118.4
C6 N5 C4 115.0(4)
N5 C6 C7 123.5(5)
N5 C6 H6 118.3
C7 C6 H6 118.3
N2 C7 C6 120.9(4)
N2 C7 H7 119.6
C6 C7 H7 119.6
C13 C8 C9 113.1(4)
C13 C8 Pd1 122.7(3)
C9 C8 Pd1 122.7(3)
C10 C9 C8 125.3(4)
C10 C9 O53 117.5(4)
C8 C9 O53 117.2(4)
C9 C10 C11 118.5(4)
C9 C10 H10 120.8
C11 C10 H10 120.8
C10 C11 C12 119.5(4)
C10 C11 C14 118.3(4)
C12 C11 C14 122.1(4)
C13 C12 C11 118.1(4)
C13 C12 H12 121.0
C11 C12 H12 121.0
C8 C13 C12 125.0(4)
C8 C13 O19 117.8(4)
C12 C13 O19 117.0(4)
O15 C14 O16 124.5(4)
O15 C14 C11 124.8(4)
O16 C14 C11 110.7(4)
C14 O16 C17 115.2(4)
O16 C17 C18 106.7(4)
O16 C17 H17A 110.4
C18 C17 H17A 110.4
O16 C17 H17B 110.4
C18 C17 H17B 110.4
H17A C17 H17B 108.6
C17 C18 H18A 109.5
C17 C18 H18B 109.5
H18A C18 H18B 109.5
C17 C18 H18C 109.5
H18A C18 H18C 109.5
H18B C18 H18C 109.5
C20 O19 C13 116.7(3)
O19 C20 C21 124.0(4)
O19 C20 C25 118.4(4)
C21 C20 C25 117.6(4)
C22 C21 C20 122.7(4)
C22 C21 H21 118.7
C20 C21 H21 118.7
O32 C22 C21 122.5(4)
O32 C22 C23 119.4(4)
C21 C22 C23 118.1(4)
C24 C23 C22 120.1(4)
C24 C23 N26 116.5(4)
C22 C23 N26 123.4(4)
C25 C24 C23 120.5(4)
C25 C24 H24 119.7
C23 C24 H24 119.7
C24 C25 C20 121.0(4)
C24 C25 N29 119.0(4)
C20 C25 N29 120.0(4)
O28 N26 O27 123.8(4)
O28 N26 C23 117.8(4)
O27 N26 C23 118.3(4)
O30 N29 O31 124.4(4)
O30 N29 C25 118.5(4)
O31 N29 C25 117.1(4)
C22 O32 C33 117.8(3)
C34 C33 C38 121.9(4)
C34 C33 O32 119.2(4)
C38 C33 O32 118.8(4)
C33 C34 C35 119.9(4)
C33 C34 H34 120.1
C35 C34 H34 120.1
C34 C35 C36 119.8(4)
C34 C35 H35 120.1
C36 C35 H35 120.1
C37 C36 C35 119.1(4)
C37 C36 H36 120.4
C35 C36 H36 120.4
C36 C37 C38 122.8(4)
C36 C37 O40 119.8(4)
C38 C37 O40 117.2(4)
O39 C38 C33 124.0(4)
O39 C38 C37 119.5(4)
C33 C38 C37 116.5(4)
C38 O39 H39 121
C41 O40 C37 117.8(3)
O40 C41 C46 123.5(4)
O40 C41 C42 117.7(4)
C46 C41 C42 118.7(4)
C43 C42 C41 121.5(4)
C43 C42 N47 118.3(4)
C41 C42 N47 120.2(4)
C42 C43 C44 118.9(4)
C42 C43 H43 120.5
C44 C43 H43 120.5
C43 C44 C45 121.1(4)
C43 C44 N50 118.0(4)
C45 C44 N50 120.9(4)
O53 C45 C46 122.8(4)
O53 C45 C44 118.1(4)
C46 C45 C44 119.0(4)
C45 C46 C41 120.7(4)
C45 C46 H46 119.7
C41 C46 H46 119.7
O49 N47 O48 124.5(5)
O49 N47 C42 117.8(5)
O48 N47 C42 117.6(4)
O51 N50 O52 124.5(4)
O51 N50 C44 118.0(4)
O52 N50 C44 117.5(4)
C45 O53 C9 114.7(3)
C59 N54 C55 109.2(4)
C59 N54 C58 109.2(4)
C55 N54 C58 110.3(4)
C59 N54 Pd1 113.3(3)
C55 N54 Pd1 103.9(3)
C58 N54 Pd1 110.7(3)
N54 C55 C56 109.8(4)
N54 C55 H55A 109.7
C56 C55 H55A 109.7
N54 C55 H55B 109.7
C56 C55 H55B 109.7
H55A C55 H55B 108.2
C55 C56 N57 109.7(4)
C55 C56 H56A 109.7
N57 C56 H56A 109.7
C55 C56 H56B 109.7
N57 C56 H56B 109.7
H56A C56 H56B 108.2
C61 N57 C60 108.0(4)
C61 N57 C56 109.7(4)
C60 N57 C56 106.7(4)
C61 N57 Pd1 112.3(3)
C60 N57 Pd1 115.9(3)
C56 N57 Pd1 104.0(3)
N54 C58 H58A 109.5
N54 C58 H58B 109.5
H58A C58 H58B 109.5
N54 C58 H58C 109.5
H58A C58 H58C 109.5
H58B C58 H58C 109.5
N54 C59 H59A 109.5
N54 C59 H59B 109.5
H59A C59 H59B 109.5
N54 C59 H59C 109.5
H59A C59 H59C 109.5
H59B C59 H59C 109.5
N57 C60 H60A 109.5
N57 C60 H60B 109.5
H60A C60 H60B 109.5
N57 C60 H60C 109.5
H60A C60 H60C 109.5
H60B C60 H60C 109.5
N57 C61 H61A 109.5
N57 C61 H61B 109.5
H61A C61 H61B 109.5
N57 C61 H61C 109.5
H61A C61 H61C 109.5
H61B C61 H61C 109.5
F66 B62 F65 109.8(5)
F66 B62 F64 108.3(5)
F65 B62 F64 109.2(5)
F66 B62 F63 110.1(5)
F65 B62 F63 108.7(5)
F64 B62 F63 110.8(4)
O68 C67 C70 122.0(6)
O68 C67 C69 118.5(6)
C70 C67 C69 119.4(6)
C67 C69 H69A 109.5
C67 C69 H69B 109.5
H69A C69 H69B 109.5
C67 C69 H69C 109.5
H69A C69 H69C 109.5
H69B C69 H69C 109.5
C67 C70 H70A 109.5
C67 C70 H70B 109.5
H70A C70 H70B 109.5
C67 C70 H70C 109.5
H70A C70 H70C 109.5
H70B C70 H70C 109.5
O72 C71 C74 122.2(5)
O72 C71 C73 119.9(5)
C74 C71 C73 117.9(5)
C71 C73 H73A 109.5
C71 C73 H73B 109.5
H73A C73 H73B 109.5
C71 C73 H73C 109.5
H73A C73 H73C 109.5
H73B C73 H73C 109.5
C71 C74 H74A 109.5
C71 C74 H74B 109.5
H74A C74 H74B 109.5
C71 C74 H74C 109.5
H74A C74 H74C 109.5
H74B C74 H74C 109.5

loop_
_geom_bond_atom_site_label_1
_geom_bond_atom_site_label_2
_geom_bond_distance
Pd1 C8 2.012(4)
Pd1 N2 2.041(4)
Pd1 N57 2.086(4)
Pd1 N54 2.150(4)
N2 C3 1.347(6)
N2 C7 1.348(6)
C3 C4 1.376(7)
C3 H3 0.9500
C4 N5 1.336(6)
C4 H4 0.9500
N5 C6 1.328(6)
C6 C7 1.379(7)
C6 H6 0.9500
C7 H7 0.9500
C8 C13 1.383(6)
C8 C9 1.392(6)
C9 C10 1.369(6)
C9 O53 1.427(5)
C10 C11 1.391(6)
C10 H10 0.9500
C11 C12 1.396(6)
C11 C14 1.496(6)
C12 C13 1.388(6)
C12 H12 0.9500
C13 O19 1.419(5)
C14 O15 1.195(6)
C14 O16 1.341(6)
O16 C17 1.460(6)
C17 C18 1.476(8)
C17 H17A 0.9900
C17 H17B 0.9900
C18 H18A 0.9800
C18 H18B 0.9800
C18 H18C 0.9800
O19 C20 1.345(5)
C20 C21 1.395(6)
C20 C25 1.395(6)
C21 C22 1.377(6)
C21 H21 0.9500
C22 O32 1.362(6)
C22 C23 1.412(6)
C23 C24 1.378(7)
C23 N26 1.461(6)
C24 C25 1.377(7)
C24 H24 0.9500
C25 N29 1.468(6)
N26 O28 1.220(5)
N26 O27 1.223(5)
N29 O30 1.220(5)
N29 O31 1.239(5)
O32 C33 1.409(6)
C33 C34 1.372(6)
C33 C38 1.392(6)
C34 C35 1.385(7)
C34 H34 0.9500
C35 C36 1.389(7)
C35 H35 0.9500
C36 C37 1.363(6)
C36 H36 0.9500
C37 C38 1.398(6)
C37 O40 1.414(5)
C38 O39 1.352(5)
O39 H39 0.9500
O40 C41 1.361(5)
C41 C46 1.388(6)
C41 C42 1.397(6)
C42 C43 1.373(7)
C42 N47 1.468(6)
C43 C44 1.380(6)
C43 H43 0.9500
C44 C45 1.399(6)
C44 N50 1.457(6)
C45 O53 1.361(5)
C45 C46 1.383(6)
C46 H46 0.9500
N47 O49 1.210(6)
N47 O48 1.226(6)
N50 O51 1.226(5)
N50 O52 1.236(5)
N54 C59 1.476(6)
N54 C55 1.483(6)
N54 C58 1.490(6)
C55 C56 1.501(6)
C55 H55A 0.9900
C55 H55B 0.9900
C56 N57 1.504(6)
C56 H56A 0.9900
C56 H56B 0.9900
N57 C61 1.487(6)
N57 C60 1.498(6)
C58 H58A 0.9800
C58 H58B 0.9800
C58 H58C 0.9800
C59 H59A 0.9800
C59 H59B 0.9800
C59 H59C 0.9800
C60 H60A 0.9800
C60 H60B 0.9800
C60 H60C 0.9800
C61 H61A 0.9800
C61 H61B 0.9800
C61 H61C 0.9800
B62 F66 1.377(7)
B62 F65 1.377(6)
B62 F64 1.379(7)
B62 F63 1.385(7)
C67 O68 1.227(7)
C67 C70 1.455(9)
C67 C69 1.502(10)
C69 H69A 0.9800
C69 H69B 0.9800
C69 H69C 0.9800
C70 H70A 0.9800
C70 H70B 0.9800
C70 H70C 0.9800
C71 O72 1.226(6)
C71 C74 1.489(8)
C71 C73 1.495(7)
C73 H73A 0.9800
C73 H73B 0.9800
C73 H73C 0.9800
C74 H74A 0.9800
C74 H74B 0.9800
C74 H74C 0.9800

loop_
_geom_hbond_atom_site_label_D
_geom_hbond_atom_site_label_H
_geom_hbond_atom_site_label_A
_geom_hbond_distance_DH
_geom_hbond_distance_HA
_geom_hbond_distance_DA
_geom_hbond_angle_DHA
_geom_hbond_site_symmetry_A
O39 H39 O68 0.950 1.720 2.649(5) 163 2_655
